data_7245056
loop_
_publ_author_name
'Yang, Zihui'
'Zhou, Haoyi'
'Wang, Lin'
'Zhang, Jingxuan'
'Xie, Hongqi'
'Liu, Yisong'
'Zeng, Jianguo'
'Cheng, Pi'

_publ_section_title
;
 Visible-light-promoted and chlorophyll-catalyzed aerobic desulfurization
 of thioamides to amides
;
_journal_issue 27
_journal_name_full 'RSC Advances'
_journal_page_first 17190
_journal_page_last 17193
_journal_paper_doi 10.1039/D2RA01930B
_journal_volume 12
_journal_year 2022
_chemical_formula_moiety 'C13 H11 N O'
_chemical_formula_sum 'C13 H11 N O'
_chemical_formula_weight 197.23
_chemical_name_common cp2
_space_group_crystal_system triclinic
_space_group_IT_number 2
_space_group_name_Hall '-P 1'
_space_group_name_H-M_alt 'P -1'
_atom_sites_solution_hydrogens geom
_audit_update_record
;
2022-03-22 deposited with the CCDC.	2022-05-24 downloaded from the CCDC.
;
_cell_angle_alpha 72.694(6)
_cell_angle_beta 78.711(5)
_cell_angle_gamma 89.961(5)
_cell_formula_units_Z 2
_cell_length_a 5.3315(6)
_cell_length_b 7.7796(8)
_cell_length_c 12.4238(14)
_cell_measurement_reflns_used 4225
_cell_measurement_temperature 100.(2)
_cell_measurement_theta_max 72.3541
_cell_measurement_theta_min 3.8074
_cell_volume 481.54(9)
_computing_cell_refinement 'SAINT V8.38A (Bruker AXS Inc., 2017)'
_computing_data_collection 'Bruker Instrument Service vV6.2.9'
_computing_data_reduction 'SAINT V8.38A (Bruker AXS Inc., 2017)'
_computing_molecular_graphics 'shelXle (C.B. Huebschle, rev 882)'
_computing_structure_refinement 'SHELXL-2017/1 (Sheldrick, 2017)'
_computing_structure_solution 'SHELXT 2014/5 (Sheldrick, 2014)'
_diffrn_ambient_temperature 100.(2)
_diffrn_detector_area_resol_mean 7.3910
_diffrn_measured_fraction_theta_full 0.935
_diffrn_measured_fraction_theta_max 0.935
_diffrn_measurement_device_type 'Bruker D8 QUEST PHOTON II'
_diffrn_radiation_monochromator 'Helixos MX multilayer Optic'
_diffrn_radiation_type 'Cu K\a'
_diffrn_radiation_wavelength 1.54178
_diffrn_reflns_av_R_equivalents 0.0652
_diffrn_reflns_av_unetI/netI 0.0685
_diffrn_reflns_limit_h_max 6
_diffrn_reflns_limit_h_min -6
_diffrn_reflns_limit_k_max 9
_diffrn_reflns_limit_k_min -7
_diffrn_reflns_limit_l_max 15
_diffrn_reflns_limit_l_min -15
_diffrn_reflns_number 5689
_diffrn_reflns_theta_full 74.94
_diffrn_reflns_theta_max 74.94
_diffrn_reflns_theta_min 3.81
_diffrn_source 'Ius Diamond'
_diffrn_source_type Microfocus
_exptl_absorpt_coefficient_mu 0.687
_exptl_absorpt_correction_T_max 0.90
_exptl_absorpt_correction_T_min 0.52
_exptl_absorpt_correction_type multi-scan
_exptl_absorpt_process_details
;
SADABS-2016/2 - Bruker AXS area detector scaling and absorption correction
;
_exptl_crystal_colour 'clear light yellow'
_exptl_crystal_density_diffrn 1.360
_exptl_crystal_density_method 'not measured'
_exptl_crystal_description prism
_exptl_crystal_F_000 208
_exptl_crystal_size_max 0.700
_exptl_crystal_size_mid 0.400
_exptl_crystal_size_min 0.150
_refine_diff_density_max 0.436
_refine_diff_density_min -0.381
_refine_ls_extinction_method none
_refine_ls_goodness_of_fit_ref 1.833
_refine_ls_hydrogen_treatment constr
_refine_ls_matrix_type full
_refine_ls_number_parameters 272
_refine_ls_number_reflns 1857
_refine_ls_number_restraints 716
_refine_ls_restrained_S_all 1.587
_refine_ls_R_factor_all 0.1245
_refine_ls_R_factor_gt 0.1139
_refine_ls_shift/su_max 0.056
_refine_ls_shift/su_mean 0.003
_refine_ls_structure_factor_coef Fsqd
_refine_ls_weighting_details 'w=1/[\s^2^(Fo^2^)+(0.2000P)^2^] where P=(Fo^2^+2Fc^2^)/3'
_refine_ls_weighting_scheme calc
_refine_ls_wR_factor_gt 0.3700
_refine_ls_wR_factor_ref 0.3950
_reflns_number_gt 1596
_reflns_number_total 1857
_reflns_threshold_expression 'I > 2\s(I)'
_cod_data_source_file d2ra01930b2.cif
_cod_data_source_block cp2
_cod_depositor_comments
;
The following automatic conversions were performed:

data item '_exptl_absorpt_correction_type' value 'Multi-Scan' was
changed to 'multi-scan' in accordance with the
/home/data/users/saulius/crontab/automatic-downloads/rss-feeds/RSC/lib/dictionaries/cif_core.dic
dictionary named 'cif_core.dic' version 2.4.2 last updated on
2011-04-26.

Automatic conversion script
Id: cif_fix_values 7556 2019-12-06 15:28:31Z antanas 
;
_cod_database_code 7245056

loop_
_space_group_symop_operation_xyz
'x, y, z'
'-x, -y, -z'

loop_
_atom_site_type_symbol
_atom_site_label
_atom_site_fract_x
_atom_site_fract_y
_atom_site_fract_z
_atom_site_U_iso_or_equiv
_atom_site_adp_type
_atom_site_calc_flag
_atom_site_refinement_flags_adp
_atom_site_refinement_flags_occupancy
_atom_site_refinement_flags_posn
_atom_site_occupancy
_atom_site_disorder_assembly
_atom_site_disorder_group
O O1 -0.1235(8) 0.2367(5) 0.5031(4) 0.0459(9) Uani d U P D 0.732(3) A 1
N N1 0.3128(7) 0.2509(4) 0.4636(3) 0.0448(7) Uani d U P D 0.732(3) A 1
H H1 0.448896 0.249773 0.494024 0.054 Uiso calc U P R 0.732(3) A 1
C C1 0.0923(8) 0.2414(4) 0.6548(3) 0.0453(7) Uani d U P D 0.732(3) A 1
C C2 -0.1141(8) 0.1520(5) 0.7423(3) 0.0458(8) Uani d U P D 0.732(3) A 1
H H2 -0.25233 0.095974 0.724607 0.055 Uiso calc U P R 0.732(3) A 1
C C3 -0.1150(11) 0.1457(7) 0.8562(4) 0.0463(8) Uani d U P D 0.732(3) A 1
H H3 -0.254411 0.084864 0.915942 0.056 Uiso calc U P R 0.732(3) A 1
C C4 0.0873(10) 0.2281(8) 0.8827(5) 0.0464(8) Uani d U P D 0.732(3) A 1
H H4 0.085893 0.223603 0.96003 0.056 Uiso calc U P R 0.732(3) A 1
C C5 0.2915(10) 0.3173(7) 0.7946(3) 0.0466(8) Uani d U P D 0.732(3) A 1
H H5 0.429033 0.375037 0.811683 0.056 Uiso calc U P R 0.732(3) A 1
C C6 0.2930(9) 0.3212(5) 0.6822(3) 0.0462(8) Uani d U P D 0.732(3) A 1
H H6 0.434426 0.379778 0.622824 0.055 Uiso calc U P R 0.732(3) A 1
C C7 0.3547(9) 0.2595(4) 0.3458(3) 0.0449(7) Uani d U P D 0.732(3) A 1
C C8 0.1935(8) 0.3443(5) 0.2740(3) 0.0455(8) Uani d U P D 0.732(3) A 1
H H8 0.046077 0.397469 0.303825 0.055 Uiso calc U P R 0.732(3) A 1
C C9 0.2463(11) 0.3522(7) 0.1582(4) 0.0461(8) Uani d U P D 0.732(3) A 1
H H9 0.134376 0.410158 0.109623 0.055 Uiso calc U P R 0.732(3) A 1
C C10 0.4610(10) 0.2759(8) 0.1136(5) 0.0460(8) Uani d U P D 0.732(3) A 1
H H10 0.497236 0.281613 0.034584 0.055 Uiso calc U P R 0.732(3) A 1
C C11 0.6242(9) 0.1902(6) 0.1861(3) 0.0459(8) Uani d U P D 0.732(3) A 1
H H11 0.772297 0.137655 0.156274 0.055 Uiso calc U P R 0.732(3) A 1
C C12 0.5695(9) 0.1818(5) 0.3023(3) 0.0455(8) Uani d U P D 0.732(3) A 1
H H12 0.679688 0.122822 0.35145 0.055 Uiso calc U P R 0.732(3) A 1
C C13 0.0809(8) 0.2444(5) 0.5333(3) 0.0448(7) Uani d U P D 0.732(3) A 1
O O1A -0.119(2) 0.2753(15) 0.4904(12) 0.0453(10) Uani d U P D 0.268(3) A 2
N N1A 0.2739(18) 0.2493(12) 0.5406(6) 0.0449(8) Uani d U P D 0.268(3) A 2
H H1A 0.439579 0.253815 0.512818 0.054 Uiso calc U P R 0.268(3) A 2
C C1A 0.250(2) 0.2589(14) 0.3448(8) 0.0451(8) Uani d U P D 0.268(3) A 2
C C2A 0.139(2) 0.3486(16) 0.2527(8) 0.0455(8) Uani d U P D 0.268(3) A 2
H H2A -0.017995 0.404267 0.264313 0.055 Uiso calc U P R 0.268(3) A 2
C C3A 0.269(3) 0.354(2) 0.1419(11) 0.0459(8) Uani d U P D 0.268(3) A 2
H H3A 0.196649 0.415183 0.078001 0.055 Uiso calc U P R 0.268(3) A 2
C C4A 0.501(3) 0.273(2) 0.1211(13) 0.0460(8) Uani d U P D 0.268(3) A 2
H H4A 0.585563 0.279748 0.044966 0.055 Uiso calc U P R 0.268(3) A 2
C C5A 0.602(3) 0.1814(17) 0.2153(8) 0.0458(8) Uani d U P D 0.268(3) A 2
H H5A 0.754375 0.119829 0.205164 0.055 Uiso calc U P R 0.268(3) A 2
C C6A 0.478(2) 0.1808(15) 0.3250(8) 0.0454(8) Uani d U P D 0.268(3) A 2
H H6A 0.554356 0.12417 0.388598 0.054 Uiso calc U P R 0.268(3) A 2
C C7A 0.198(2) 0.2389(15) 0.6569(8) 0.0455(7) Uani d U P D 0.268(3) A 2
C C8A -0.035(2) 0.1552(17) 0.7227(8) 0.0459(8) Uani d U P D 0.268(3) A 2
H H8A -0.143738 0.10068 0.688284 0.055 Uiso calc U P R 0.268(3) A 2
C C9A -0.114(3) 0.149(2) 0.8366(9) 0.0462(8) Uani d U P D 0.268(3) A 2
H H9A -0.275741 0.092104 0.879676 0.055 Uiso calc U P R 0.268(3) A 2
C C10A 0.046(3) 0.226(2) 0.8873(14) 0.0464(8) Uani d U P D 0.268(3) A 2
H H10A -0.004134 0.221824 0.965863 0.056 Uiso calc U P R 0.268(3) A 2
C C11A 0.280(3) 0.3110(19) 0.8216(8) 0.0465(8) Uani d U P D 0.268(3) A 2
H H11A 0.387775 0.365211 0.856446 0.056 Uiso calc U P R 0.268(3) A 2
C C12A 0.361(2) 0.3187(15) 0.7064(8) 0.0460(8) Uani d U P D 0.268(3) A 2
H H12A 0.522303 0.37622 0.662981 0.055 Uiso calc U P R 0.268(3) A 2
C C13A 0.1131(19) 0.2530(13) 0.4650(7) 0.0449(8) Uani d U P D 0.268(3) A 2

loop_
_atom_site_aniso_label
_atom_site_aniso_U_11
_atom_site_aniso_U_22
_atom_site_aniso_U_33
_atom_site_aniso_U_12
_atom_site_aniso_U_13
_atom_site_aniso_U_23
O1 0.0567(13) 0.0346(15) 0.0455(13) -0.0056(11) -0.0104(9) -0.0109(11)
N1 0.0595(11) 0.0330(10) 0.0429(11) -0.0057(8) -0.0097(8) -0.0137(8)
C1 0.0610(11) 0.0337(10) 0.0427(11) -0.0042(8) -0.0101(8) -0.0141(8)
C2 0.0617(12) 0.0341(11) 0.0428(11) -0.0037(8) -0.0097(8) -0.0142(8)
C3 0.0626(12) 0.0349(11) 0.0429(11) -0.0032(8) -0.0098(9) -0.0143(9)
C4 0.0627(12) 0.0351(11) 0.0428(11) -0.0032(9) -0.0099(9) -0.0146(8)
C5 0.0629(12) 0.0350(11) 0.0431(11) -0.0034(8) -0.0098(9) -0.0140(9)
C6 0.0621(12) 0.0346(11) 0.0429(11) -0.0038(8) -0.0101(8) -0.0138(8)
C7 0.0599(11) 0.0325(10) 0.0431(11) -0.0062(8) -0.0088(8) -0.0138(8)
C8 0.0605(12) 0.0332(11) 0.0435(11) -0.0064(8) -0.0083(8) -0.0139(8)
C9 0.0610(12) 0.0336(11) 0.0438(12) -0.0063(8) -0.0077(8) -0.0138(8)
C10 0.0610(12) 0.0337(11) 0.0435(11) -0.0059(9) -0.0079(8) -0.0141(8)
C11 0.0611(12) 0.0334(11) 0.0434(11) -0.0057(8) -0.0076(8) -0.0139(9)
C12 0.0605(12) 0.0329(11) 0.0435(11) -0.0061(8) -0.0081(8) -0.0136(8)
C13 0.0594(11) 0.0331(10) 0.0430(11) -0.0053(8) -0.0100(8) -0.0136(8)
O1A 0.0576(15) 0.0335(17) 0.0449(15) -0.0064(14) -0.0103(12) -0.0118(14)
N1A 0.0600(11) 0.0332(11) 0.0429(11) -0.0050(8) -0.0099(8) -0.0139(8)
C1A 0.0601(12) 0.0328(11) 0.0432(11) -0.0060(8) -0.0088(8) -0.0138(8)
C2A 0.0606(12) 0.0331(11) 0.0434(11) -0.0062(9) -0.0084(8) -0.0139(9)
C3A 0.0609(12) 0.0335(11) 0.0436(12) -0.0062(9) -0.0079(9) -0.0139(9)
C4A 0.0611(12) 0.0336(11) 0.0436(12) -0.0060(9) -0.0078(9) -0.0141(9)
C5A 0.0609(12) 0.0333(11) 0.0435(12) -0.0058(9) -0.0080(9) -0.0138(9)
C6A 0.0604(12) 0.0329(11) 0.0433(11) -0.0058(8) -0.0084(8) -0.0137(8)
C7A 0.0612(11) 0.0338(11) 0.0429(11) -0.0042(8) -0.0099(8) -0.0140(8)
C8A 0.0618(12) 0.0342(11) 0.0429(11) -0.0037(9) -0.0098(9) -0.0142(9)
C9A 0.0624(12) 0.0347(11) 0.0429(11) -0.0033(9) -0.0098(9) -0.0143(9)
C10A 0.0627(12) 0.0350(11) 0.0429(11) -0.0033(9) -0.0097(9) -0.0144(9)
C11A 0.0627(12) 0.0349(11) 0.0430(11) -0.0034(9) -0.0097(9) -0.0142(9)
C12A 0.0620(12) 0.0343(11) 0.0430(11) -0.0038(9) -0.0100(9) -0.0140(9)
C13A 0.0594(11) 0.0330(11) 0.0432(11) -0.0057(8) -0.0096(8) -0.0136(8)

loop_
_atom_type_symbol
_atom_type_description
_atom_type_scat_dispersion_real
_atom_type_scat_dispersion_imag
_atom_type_scat_source
C C 0.0181 0.0091 'International Tables Vol C Tables 4.2.6.8 and 6.1.1.4'
H H 0.0000 0.0000 'International Tables Vol C Tables 4.2.6.8 and 6.1.1.4'
N N 0.0311 0.0180 'International Tables Vol C Tables 4.2.6.8 and 6.1.1.4'
O O 0.0492 0.0322 'International Tables Vol C Tables 4.2.6.8 and 6.1.1.4'

loop_
_geom_angle_atom_site_label_1
_geom_angle_atom_site_label_2
_geom_angle_atom_site_label_3
_geom_angle_site_symmetry_1
_geom_angle_site_symmetry_3
_geom_angle
_geom_angle_publ_flag
C13 N1 C7 . . 125.5(3) ?
C13 N1 H1 . . 117.3 ?
C7 N1 H1 . . 117.3 ?
C6 C1 C2 . . 119.6(4) ?
C6 C1 C13 . . 123.6(3) ?
C2 C1 C13 . . 116.8(4) ?
C3 C2 C1 . . 119.4(4) ?
C3 C2 H2 . . 120.3 ?
C1 C2 H2 . . 120.3 ?
C4 C3 C2 . . 120.5(5) ?
C4 C3 H3 . . 119.8 ?
C2 C3 H3 . . 119.7 ?
C3 C4 C5 . . 119.5(6) ?
C3 C4 H4 . . 120.2 ?
C5 C4 H4 . . 120.2 ?
C6 C5 C4 . . 119.8(5) ?
C6 C5 H5 . . 120.1 ?
C4 C5 H5 . . 120.1 ?
C1 C6 C5 . . 121.2(4) ?
C1 C6 H6 . . 119.4 ?
C5 C6 H6 . . 119.4 ?
C12 C7 C8 . . 119.8(4) ?
C12 C7 N1 . . 117.5(4) ?
C8 C7 N1 . . 122.7(4) ?
C7 C8 C9 . . 120.4(5) ?
C7 C8 H8 . . 119.8 ?
C9 C8 H8 . . 119.8 ?
C10 C9 C8 . . 120.4(6) ?
C10 C9 H9 . . 119.8 ?
C8 C9 H9 . . 119.8 ?
C9 C10 C11 . . 119.3(5) ?
C9 C10 H10 . . 120.3 ?
C11 C10 H10 . . 120.3 ?
C12 C11 C10 . . 120.1(5) ?
C12 C11 H11 . . 120.0 ?
C10 C11 H11 . . 120.0 ?
C7 C12 C11 . . 120.1(4) ?
C7 C12 H12 . . 120.0 ?
C11 C12 H12 . . 120.0 ?
O1 C13 N1 . . 123.7(4) ?
O1 C13 C1 . . 121.8(4) ?
N1 C13 C1 . . 114.4(3) ?
C13A N1A C7A . . 126.4(9) ?
C13A N1A H1A . . 116.8 ?
C7A N1A H1A . . 116.8 ?
C6A C1A C2A . . 119.8(9) ?
C6A C1A C13A . . 122.0(8) ?
C2A C1A C13A . . 118.2(9) ?
C1A C2A C3A . . 117.5(11) ?
C1A C2A H2A . . 121.3 ?
C3A C2A H2A . . 121.2 ?
C4A C3A C2A . . 123.1(14) ?
C4A C3A H3A . . 118.5 ?
C2A C3A H3A . . 118.5 ?
C5A C4A C3A . . 117.6(14) ?
C5A C4A H4A . . 121.2 ?
C3A C4A H4A . . 121.2 ?
C4A C5A C6A . . 119.5(12) ?
C4A C5A H5A . . 120.3 ?
C6A C5A H5A . . 120.3 ?
C1A C6A C5A . . 122.4(10) ?
C1A C6A H6A . . 118.8 ?
C5A C6A H6A . . 118.8 ?
C8A C7A C12A . . 119.8(9) ?
C8A C7A N1A . . 121.5(9) ?
C12A C7A N1A . . 118.6(9) ?
C9A C8A C7A . . 121.9(11) ?
C9A C8A H8A . . 119.0 ?
C7A C8A H8A . . 119.1 ?
C10A C9A C8A . . 119.1(14) ?
C10A C9A H9A . . 120.4 ?
C8A C9A H9A . . 120.5 ?
C9A C10A C11A . . 119.2(15) ?
C9A C10A H10A . . 120.4 ?
C11A C10A H10A . . 120.4 ?
C12A C11A C10A . . 122.2(12) ?
C12A C11A H11A . . 118.9 ?
C10A C11A H11A . . 118.9 ?
C11A C12A C7A . . 117.8(10) ?
C11A C12A H12A . . 121.1 ?
C7A C12A H12A . . 121.1 ?
O1A C13A N1A . . 121.6(11) ?
O1A C13A C1A . . 123.2(10) ?
N1A C13A C1A . . 114.5(8) ?

loop_
_geom_bond_atom_site_label_1
_geom_bond_atom_site_label_2
_geom_bond_site_symmetry_2
_geom_bond_distance
_geom_bond_publ_flag
O1 C13 . 1.227(6) ?
N1 C13 . 1.355(5) ?
N1 C7 . 1.417(4) ?
N1 H1 . 0.88 ?
C1 C6 . 1.383(6) ?
C1 C2 . 1.400(5) ?
C1 C13 . 1.517(5) ?
C2 C3 . 1.400(5) ?
C2 H2 . 0.95 ?
C3 C4 . 1.395(6) ?
C3 H3 . 0.95 ?
C4 C5 . 1.395(6) ?
C4 H4 . 0.95 ?
C5 C6 . 1.387(5) ?
C5 H5 . 0.95 ?
C6 H6 . 0.95 ?
C7 C12 . 1.386(7) ?
C7 C8 . 1.386(6) ?
C8 C9 . 1.393(5) ?
C8 H8 . 0.95 ?
C9 C10 . 1.384(7) ?
C9 H9 . 0.95 ?
C10 C11 . 1.401(6) ?
C10 H10 . 0.95 ?
C11 C12 . 1.397(4) ?
C11 H11 . 0.95 ?
C12 H12 . 0.95 ?
O1A C13A . 1.244(13) ?
N1A C13A . 1.384(11) ?
N1A C7A . 1.400(10) ?
N1A H1A . 0.88 ?
C1A C6A . 1.371(11) ?
C1A C2A . 1.389(11) ?
C1A C13A . 1.516(11) ?
C2A C3A . 1.404(11) ?
C2A H2A . 0.95 ?
C3A C4A . 1.400(13) ?
C3A H3A . 0.95 ?
C4A C5A . 1.384(12) ?
C4A H4A . 0.95 ?
C5A C6A . 1.392(10) ?
C5A H5A . 0.95 ?
C6A H6A . 0.95 ?
C7A C8A . 1.389(11) ?
C7A C12A . 1.398(11) ?
C8A C9A . 1.382(11) ?
C8A H8A . 0.95 ?
C9A C10A . 1.386(13) ?
C9A H9A . 0.95 ?
C10A C11A . 1.394(12) ?
C10A H10A . 0.95 ?
C11A C12A . 1.395(10) ?
C11A H11A . 0.95 ?
C12A H12A . 0.95 ?

loop_
_geom_hbond_atom_site_label_D
_geom_hbond_atom_site_label_H
_geom_hbond_atom_site_label_A
_geom_hbond_site_symmetry_A
_geom_hbond_distance_DH
_geom_hbond_distance_HA
_geom_hbond_distance_DA
_geom_hbond_angle_DHA
_geom_hbond_publ_flag
C8^a H8^a O1^a . 0.95 2.41 2.892(6) 111.3 ?
N1A^b H1A^b O1A^b 1_655 0.88 2.31 3.167(15) 163.6 ?

loop_
_geom_torsion_atom_site_label_1
_geom_torsion_atom_site_label_2
_geom_torsion_atom_site_label_3
_geom_torsion_atom_site_label_4
_geom_torsion_site_symmetry_1
_geom_torsion_site_symmetry_2
_geom_torsion_site_symmetry_3
_geom_torsion_site_symmetry_4
_geom_torsion
_geom_torsion_publ_flag
C6 C1 C2 C3 . . . . 0.4(2) ?
C13 C1 C2 C3 . . . . -179.6(2) ?
C1 C2 C3 C4 . . . . 0.2(3) ?
C2 C3 C4 C5 . . . . 0.0(5) ?
C3 C4 C5 C6 . . . . -0.8(7) ?
C2 C1 C6 C5 . . . . -1.2(4) ?
C13 C1 C6 C5 . . . . 178.8(3) ?
C4 C5 C6 C1 . . . . 1.4(6) ?
C13 N1 C7 C12 . . . . -149.8(4) ?
C13 N1 C7 C8 . . . . 31.4(4) ?
C12 C7 C8 C9 . . . . -0.1(2) ?
N1 C7 C8 C9 . . . . 178.7(2) ?
C7 C8 C9 C10 . . . . -0.2(2) ?
C8 C9 C10 C11 . . . . 0.2(5) ?
C9 C10 C11 C12 . . . . 0.2(6) ?
C8 C7 C12 C11 . . . . 0.5(4) ?
N1 C7 C12 C11 . . . . -178.4(3) ?
C10 C11 C12 C7 . . . . -0.5(5) ?
C7 N1 C13 O1 . . . . 3.5(6) ?
C7 N1 C13 C1 . . . . -178.3(2) ?
C6 C1 C13 O1 . . . . -152.1(4) ?
C2 C1 C13 O1 . . . . 27.9(4) ?
C6 C1 C13 N1 . . . . 29.6(4) ?
C2 C1 C13 N1 . . . . -150.3(3) ?
C6A C1A C2A C3A . . . . 0.4(15) ?
C13A C1A C2A C3A . . . . 179.6(10) ?
C1A C2A C3A C4A . . . . 0.4(17) ?
C2A C3A C4A C5A . . . . 0.9(19) ?
C3A C4A C5A C6A . . . . -2.9(18) ?
C2A C1A C6A C5A . . . . -2.5(16) ?
C13A C1A C6A C5A . . . . 178.3(9) ?
C4A C5A C6A C1A . . . . 3.8(17) ?
C13A N1A C7A C8A . . . . 28.6(17) ?
C13A N1A C7A C12A . . . . -150.0(12) ?
C12A C7A C8A C9A . . . . 0.4(18) ?
N1A C7A C8A C9A . . . . -178.1(11) ?
C7A C8A C9A C10A . . . . -0.8(19) ?
C8A C9A C10A C11A . . . . 1.(2) ?
C9A C10A C11A C12A . . . . -1.(2) ?
C10A C11A C12A C7A . . . . 0.(2) ?
C8A C7A C12A C11A . . . . -0.2(18) ?
N1A C7A C12A C11A . . . . 178.4(11) ?
C7A N1A C13A O1A . . . . 11.3(17) ?
C7A N1A C13A C1A . . . . -178.3(8) ?
C6A C1A C13A O1A . . . . -159.2(11) ?
C2A C1A C13A O1A . . . . 21.6(15) ?
C6A C1A C13A N1A . . . . 30.6(14) ?
C2A C1A C13A N1A . . . . -148.7(10) ?
